data_2016949
loop_
_publ_author_name
'Plutecka, Agnieszka'
'Rychlewska, Urszula'

_publ_section_title
;
 A three-dimensional Al^III^/Na^I^ metal--organic framework resulting
 from dimethylformamide hydrolysis
;
_journal_coeditor_code EM3021
_journal_issue 2
_journal_name_full 'Acta Crystallographica Section C'
_journal_page_first m75
_journal_page_last m77
_journal_paper_doi 10.1107/S0108270109000092
_journal_volume 65
_journal_year 2009
_chemical_formula_iupac '(C2 H8 N)2 [Al Na (H C O2)6]'
_chemical_formula_moiety '2C2 H8 N + , C6 H6 Al Na O12 2-'
_chemical_formula_sum 'C10 H22 Al N2 Na O12'
_chemical_formula_weight 412.27
_chemical_name_systematic
;
poly[bis(dimethylammonium)
[hexa-\m~2~-formato-\k^12^<i>O</i>:<i>O</i>'-aluminium(III)sodium(I)]]
;
_space_group_IT_number 148
_symmetry_cell_setting trigonal
_symmetry_space_group_name_Hall '-R 3'
_symmetry_space_group_name_H-M 'R -3 :H'
_atom_sites_solution_hydrogens geom
_atom_sites_solution_primary direct
_atom_sites_solution_secondary difmap
_audit_creation_method SHELXL97
_cell_angle_alpha 90
_cell_angle_beta 90
_cell_angle_gamma 120
_cell_formula_units_Z 3
_cell_length_a 8.2510(10)
_cell_length_b 8.2510(10)
_cell_length_c 22.949(3)
_cell_measurement_reflns_used 1265
_cell_measurement_temperature 296.0(5)
_cell_measurement_theta_max 67.96
_cell_measurement_theta_min 9.92
_cell_volume 1353.0(3)
_computing_cell_refinement 'KM-4 Software (Kuma, 1997)'
_computing_data_collection 'KM-4 Software (Kuma, 1997)'
_computing_data_reduction 'KM-4 Software (Kuma, 1997) and XEMP (Siemens, 1989)'
_computing_molecular_graphics 'Mercury (Macrae <i>et al.</i>,  2006)'
_computing_publication_material 'SHELXL97 (Sheldrick, 2008)'
_computing_structure_refinement 'SHELXL97 (Sheldrick, 2008)'
_computing_structure_solution 'SHELXS97 (Sheldrick, 2008)'
_diffrn_ambient_temperature 296.0(5)
_diffrn_measured_fraction_theta_full 0.995
_diffrn_measured_fraction_theta_max 0.995
_diffrn_measurement_device_type 'Kuma KM-4 \k-geometry'
_diffrn_measurement_method \w
_diffrn_radiation_monochromator graphite
_diffrn_radiation_source 'fine-focus sealed tube'
_diffrn_radiation_type CuK\a
_diffrn_radiation_wavelength 1.54178
_diffrn_reflns_av_R_equivalents 0.0231
_diffrn_reflns_av_sigmaI/netI 0.0289
_diffrn_reflns_limit_h_max 9
_diffrn_reflns_limit_h_min 0
_diffrn_reflns_limit_k_max 0
_diffrn_reflns_limit_k_min -9
_diffrn_reflns_limit_l_max 27
_diffrn_reflns_limit_l_min -27
_diffrn_reflns_number 1164
_diffrn_reflns_theta_full 67.96
_diffrn_reflns_theta_max 67.96
_diffrn_reflns_theta_min 9.92
_diffrn_standards_decay_% 0
_diffrn_standards_interval_count 50
_diffrn_standards_number 2
_exptl_absorpt_coefficient_mu 1.833
_exptl_absorpt_correction_T_max 0.833
_exptl_absorpt_correction_T_min 0.635
_exptl_absorpt_correction_type multi-scan
_exptl_absorpt_process_details '(XEMP; Siemens,1989)'
_exptl_crystal_colour colourless
_exptl_crystal_density_diffrn 1.518
_exptl_crystal_density_method 'not measured'
_exptl_crystal_description prismatic
_exptl_crystal_F_000 647.9
_exptl_crystal_size_max 0.20
_exptl_crystal_size_mid 0.20
_exptl_crystal_size_min 0.10
_refine_diff_density_max 0.385
_refine_diff_density_min -0.205
_refine_ls_extinction_method none
_refine_ls_goodness_of_fit_ref 1.072
_refine_ls_hydrogen_treatment constr
_refine_ls_matrix_type full
_refine_ls_number_parameters 47
_refine_ls_number_reflns 553
_refine_ls_number_restraints 3
_refine_ls_restrained_S_all 1.182
_refine_ls_R_factor_all 0.0534
_refine_ls_R_factor_gt 0.0338
_refine_ls_shift/su_max 0.000
_refine_ls_shift/su_mean 0.000
_refine_ls_structure_factor_coef Fsqd
_refine_ls_weighting_details 'calc w = 1/[\s^2^(Fo^2^)+(0.0658P)^2^+0.8037P] where P=(Fo^2^+2Fc^2^)/3'
_refine_ls_weighting_scheme calc
_refine_ls_wR_factor_gt 0.0949
_refine_ls_wR_factor_ref 0.1044
_reflns_number_gt 443
_reflns_number_total 553
_reflns_threshold_expression I>2\s(I)
_cod_data_source_file em3021.cif
_cod_data_source_block I
_cod_original_sg_symbol_H-M 'R -3'
_cod_database_code 2016949
_cod_database_fobs_code 2016949

loop_
_symmetry_equiv_pos_as_xyz
'x, y, z'
'-y, x-y, z'
'-x+y, -x, z'
'x+2/3, y+1/3, z+1/3'
'-y+2/3, x-y+1/3, z+1/3'
'-x+y+2/3, -x+1/3, z+1/3'
'x+1/3, y+2/3, z+2/3'
'-y+1/3, x-y+2/3, z+2/3'
'-x+y+1/3, -x+2/3, z+2/3'
'-x, -y, -z'
'y, -x+y, -z'
'x-y, x, -z'
'-x+2/3, -y+1/3, -z+1/3'
'y+2/3, -x+y+1/3, -z+1/3'
'x-y+2/3, x+1/3, -z+1/3'
'-x+1/3, -y+2/3, -z+2/3'
'y+1/3, -x+y+2/3, -z+2/3'
'x-y+1/3, x+2/3, -z+2/3'

loop_
_atom_site_type_symbol
_atom_site_label
_atom_site_fract_x
_atom_site_fract_y
_atom_site_fract_z
_atom_site_U_iso_or_equiv
_atom_site_adp_type
_atom_site_calc_flag
_atom_site_refinement_flags
_atom_site_occupancy
_atom_site_disorder_assembly
_atom_site_disorder_group
Al Al1 0.3333 0.6667 0.1667 0.0268(4) Uani d S 1 . .
Na Na1 0.0000 0.0000 0.0000 0.0219(4) Uani d S 1 . .
O O1 0.3442(2) 0.4831(2) 0.11946(7) 0.0379(5) Uani d . 1 . .
C C1 0.2160(3) 0.3459(3) 0.09229(10) 0.0414(6) Uani d . 1 . .
H H1 0.0945 0.3311 0.0990 0.050 Uiso d R 1 . .
O O2 0.2358(3) 0.2373(3) 0.06147(9) 0.0606(6) Uani d . 1 . .
N N1 0.5874(9) 0.2473(9) 0.0742(3) 0.0545(16) Uani d PD 0.3333 . .
H H1N 0.4687 0.2244 0.0740 0.065 Uiso d PR 0.33333 . .
H H2N 0.5814 0.1353 0.0740 0.065 Uiso d PR 0.33333 . .
C C2 0.6667 0.3333 0.1288(2) 0.0673(14) Uani d SD 1 . .
H H2A 0.7945 0.3616 0.1295 0.101 Uiso d PR 0.33333 . .
H H2B 0.5993 0.2521 0.1607 0.101 Uiso d PR 0.33333 . .
H H2C 0.6615 0.4465 0.1328 0.101 Uiso d PR 0.33333 . .
C C3 0.6667 0.3333 0.0219(2) 0.106(3) Uani d SD 1 . .
H H3A 0.7978 0.3738 0.0214 0.158 Uiso d PR 0.33333 . .
H H3B 0.6490 0.4384 0.0153 0.158 Uiso d PR 0.33333 . .
H H3C 0.6042 0.2440 -0.0087 0.158 Uiso d PR 0.33333 . .

loop_
_atom_site_aniso_label
_atom_site_aniso_U_11
_atom_site_aniso_U_22
_atom_site_aniso_U_33
_atom_site_aniso_U_12
_atom_site_aniso_U_13
_atom_site_aniso_U_23
Al1 0.0271(5) 0.0271(5) 0.0261(7) 0.0135(3) 0.000 0.000
Na1 0.0236(6) 0.0236(6) 0.0184(8) 0.0118(3) 0.000 0.000
O1 0.0371(8) 0.0365(8) 0.0391(9) 0.0177(7) -0.0027(6) -0.0077(6)
C1 0.0408(12) 0.0354(12) 0.0469(13) 0.0181(10) -0.0062(10) -0.0089(10)
O2 0.0613(12) 0.0561(12) 0.0616(12) 0.0272(10) -0.0118(10) -0.0301(9)
N1 0.050(4) 0.041(3) 0.074(4) 0.024(3) -0.010(3) -0.004(3)
C2 0.077(2) 0.077(2) 0.048(3) 0.0385(11) 0.000 0.000
C3 0.135(4) 0.135(4) 0.048(3) 0.067(2) 0.000 0.000

loop_
_atom_type_symbol
_atom_type_description
_atom_type_scat_dispersion_real
_atom_type_scat_dispersion_imag
_atom_type_scat_source
C C 0.0181 0.0091 'International Tables Vol C Tables 4.2.6.8 and 6.1.1.4'
H H 0.0000 0.0000 'International Tables Vol C Tables 4.2.6.8 and 6.1.1.4'
N N 0.0311 0.0180 'International Tables Vol C Tables 4.2.6.8 and 6.1.1.4'
O O 0.0492 0.0322 'International Tables Vol C Tables 4.2.6.8 and 6.1.1.4'
Na Na 0.1353 0.1239 'International Tables Vol C Tables 4.2.6.8 and 6.1.1.4'
Al Al 0.2130 0.2455 'International Tables Vol C Tables 4.2.6.8 and 6.1.1.4'

loop_
_geom_angle_atom_site_label_1
_geom_angle_atom_site_label_2
_geom_angle_atom_site_label_3
_geom_angle_site_symmetry_1
_geom_angle_site_symmetry_2
_geom_angle_site_symmetry_3
_geom_angle
_geom_angle_publ_flag
O1 Al1 O1 . . 13_565 180.0 n
O1 Al1 O1 . . 3_565 90.71(7) y
O1 Al1 O1 . . 2_665 90.71(7) n
O1 Al1 O1 . . 15 89.29(7) y
O1 Al1 O1 . . 14_455 89.29(7) n
O2 Na1 O2 . . 10 180 n
O2 Na1 O2 . . 12 90.84(7) y
O2 Na1 O2 . . 3 89.16(7) y
O2 Na1 O2 . . 11 90.84(7) n
O2 Na1 O2 . . 2 89.16(7) n
C1 O1 Al1 . . . 130.15(16) y
O2 C1 O1 . . . 126.0(3) y
O2 C1 H1 . . . 121.1 n
O1 C1 H1 . . . 112.8 n
C1 O2 Na1 . . . 126.08(18) y
C3 N1 C2 . . . 121.7(5) y
C3 N1 H1N . . . 106.8 n
C2 N1 H1N . . . 106.8 n
C3 N1 H2N . . . 107.0 n
C2 N1 H2N . . . 107.0 n
H1N N1 H2N . . . 106.8 n
N1 C2 H2A . . . 108.0 n
N1 C2 H2B . . . 111.2 n
H2A C2 H2B . . . 109.9 n
N1 C2 H2C . . . 109.6 n
H2A C2 H2C . . . 109.9 n
H2B C2 H2C . . . 108.3 n
N1 C3 H3A . . . 110.5 n
N1 C3 H3B . . . 110.7 n
H3A C3 H3B . . . 109.8 n
N1 C3 H3C . . . 107.8 n
H3A C3 H3C . . . 109.8 n
H3B C3 H3C . . . 108.2 n

loop_
_geom_bond_atom_site_label_1
_geom_bond_atom_site_label_2
_geom_bond_site_symmetry_1
_geom_bond_site_symmetry_2
_geom_bond_distance
_geom_bond_publ_flag
Al1 O1 . . 1.8999(14) y
Na1 O2 . . 2.4082(18) y
C1 O1 . . 1.262(3) yes
C1 O2 . . 1.215(3) yes
C1 H1 . . 0.9600 no
N1 C3 . . 1.380(6) no
N1 C2 . . 1.428(6) no
N1 H1N . . 0.9000 no
N1 H2N . . 0.9001 no
C2 H2A . . 0.9600 no
C2 H2B . . 0.9599 no
C2 H2C . . 0.9600 no
C3 H3A . . 0.9600 no
C3 H3B . . 0.9600 no
C3 H3C . . 0.9601 no

loop_
_geom_hbond_atom_site_label_D
_geom_hbond_atom_site_label_H
_geom_hbond_atom_site_label_A
_geom_hbond_site_symmetry_A
_geom_hbond_distance_DH
_geom_hbond_distance_HA
_geom_hbond_distance_DA
_geom_hbond_angle_DHA
_geom_hbond_publ_flag
N1 H1N O2 1_555 0.90 2.00 2.876(7) 165 yes
N1 H2N O2 2_655 0.90 2.30 3.059(7) 142 yes
N1 H2N O1 2_655 0.90 2.30 3.118(6) 151 yes

loop_
_geom_torsion_atom_site_label_1
_geom_torsion_atom_site_label_2
_geom_torsion_atom_site_label_3
_geom_torsion_atom_site_label_4
_geom_torsion_site_symmetry_1
_geom_torsion_site_symmetry_2
_geom_torsion_site_symmetry_3
_geom_torsion_site_symmetry_4
_geom_torsion
_geom_torsion_publ_flag
Al1 O1 C1 O2 . . . . 177.75(19) y
O1 C1 O2 Na1 . . . . -171.65(18) y
